data_7219989
loop_
_publ_author_name
'Mahmoudi, Ghodrat'
'Stilinovi\'c, Vladimir'
'Gargari, Masoumeh Servati'
'Bauz\'a, Antonio'
'Zaragoza, Guillermo'
'Kaminsky, Werner'
'Lynch, Vincent'
'Choquesillo-Lazarte, Duane'
'Sivakumar, K.'
'Khandar, Ali Akbar'
'Frontera, Antonio'

_publ_section_title
;
 From monomers to polymers: steric and supramolecular effects on
 dimensionality of coordination architectures of heteroleptic mercury(ii)
 halogenide--tetradentate Schiff base complexes
;
_journal_issue 18
_journal_name_full CrystEngComm
_journal_page_first 3493
_journal_paper_doi 10.1039/C5CE00382B
_journal_volume 17
_journal_year 2015
_chemical_formula_sum 'C34 H25 Br2 Hg N5 O'
_chemical_formula_weight 879.98
_chemical_name_systematic
; 
 ? 
;
_space_group_IT_number 14
_symmetry_cell_setting monoclinic
_symmetry_space_group_name_Hall '-P 2yn'
_symmetry_space_group_name_H-M 'P 1 21/n 1'
_atom_sites_solution_hydrogens geom
_atom_sites_solution_primary direct
_atom_sites_solution_secondary difmap
_audit_creation_method SHELXL-97
_audit_update_record
;
2015-03-19 deposited with the CCDC.
2015-03-25 downloaded from the CCDC.
;
_cell_angle_alpha 90.00
_cell_angle_beta 104.978(7)
_cell_angle_gamma 90.00
_cell_formula_units_Z 4
_cell_length_a 9.3733(7)
_cell_length_b 35.998(2)
_cell_length_c 9.8847(6)
_cell_measurement_temperature 295(2)
_cell_volume 3222.0(4)
_computing_cell_refinement 'CrysAlis-RED (Oxford Diffraction, 2003)'
_computing_data_collection 'CrysAlis-CCD (Oxford Diffraction, 2003)'
_computing_data_reduction 'CrysAlis-RED (Oxford Diffraction, 2003)'
_computing_molecular_graphics 'Ortep-3 for Windows (Farrugia, 1997)'
_computing_publication_material 'WinGX publication routines (Farrugia, 1999)'
_computing_structure_refinement 'SHELXL-97 (Sheldrick, 1997)'
_computing_structure_solution 'SHELXS-97 (Sheldrick, 1990)'
_diffrn_ambient_temperature 295(2)
_diffrn_measured_fraction_theta_full 0.993
_diffrn_measured_fraction_theta_max 0.993
_diffrn_measurement_device_type
;
Oxford Diffraction Xcalibur CCD
diffractometer
;
_diffrn_radiation_monochromator graphite
_diffrn_radiation_source 'fine-focus sealed tube'
_diffrn_radiation_type MoK\a
_diffrn_radiation_wavelength 0.71073
_diffrn_reflns_av_R_equivalents 0.0815
_diffrn_reflns_av_sigmaI/netI 0.1636
_diffrn_reflns_limit_h_max 11
_diffrn_reflns_limit_h_min -11
_diffrn_reflns_limit_k_max 42
_diffrn_reflns_limit_k_min -41
_diffrn_reflns_limit_l_max 11
_diffrn_reflns_limit_l_min -11
_diffrn_reflns_number 27751
_diffrn_reflns_theta_full 25.00
_diffrn_reflns_theta_max 25.00
_diffrn_reflns_theta_min 3.66
_exptl_absorpt_coefficient_mu 7.292
_exptl_absorpt_correction_T_max 0.589
_exptl_absorpt_correction_T_min 0.290
_exptl_absorpt_correction_type analytical
_exptl_absorpt_process_details
;
CrysAlis RED, Oxford Diffraction Ltd.,
Version 1.171.32.29 (release 10-06-2008 CrysAlis171 .NET)
(compiled Jun 10 2008,16:49:55)
Analytical numeric absorption correction using a multifaceted crystal
            model based on expressions derived by R.C. Clark & J.S. Reid.
(Clark, R. C. & Reid, J. S. (1995). Acta Cryst. A51, 887-897)
;
_exptl_crystal_colour yellow
_exptl_crystal_density_diffrn 1.814
_exptl_crystal_density_method 'not measured'
_exptl_crystal_description plate
_exptl_crystal_F_000 1688
_exptl_crystal_size_max 0.21
_exptl_crystal_size_mid 0.15
_exptl_crystal_size_min 0.07
_refine_diff_density_max 0.476
_refine_diff_density_min -0.465
_refine_diff_density_rms 0.069
_refine_ls_extinction_method none
_refine_ls_goodness_of_fit_ref 0.681
_refine_ls_hydrogen_treatment constr
_refine_ls_matrix_type full
_refine_ls_number_parameters 388
_refine_ls_number_reflns 5631
_refine_ls_number_restraints 0
_refine_ls_restrained_S_all 0.681
_refine_ls_R_factor_all 0.1233
_refine_ls_R_factor_gt 0.0323
_refine_ls_shift/su_max 0.002
_refine_ls_shift/su_mean 0.000
_refine_ls_structure_factor_coef Fsqd
_refine_ls_weighting_details 'calc w=1/[\s^2^(Fo^2^)+(0.0138P)^2^+0.0000P] where P=(Fo^2^+2Fc^2^)/3'
_refine_ls_weighting_scheme calc
_refine_ls_wR_factor_gt 0.0402
_refine_ls_wR_factor_ref 0.0456
_reflns_number_gt 2225
_reflns_number_total 5631
_reflns_threshold_expression >2sigma(I)
_cod_data_source_file c5ce00382b2.cif
_cod_data_source_block 2a
_cod_depositor_comments
;
The following automatic conversions were performed:

'_symmetry_cell_setting' value 'Monoclinic' changed to 'monoclinic'
according to
/usr/data/users/saulius/crontab/automatic-downloads/rss-feeds/RSC/lib/dictionaries/cif_core.dic
dictionary named 'cif_core.dic' version 2.4.2 from 2011-04-26.

Automatic conversion script
Id: cif_fix_values 3105 2015-03-04 15:46:00Z robertas 

 Adding full bibliography for 7219987--7219994.cif.
;
_cod_original_sg_symbol_H-M P2(1)/n
_cod_database_code 7219989

loop_
_symmetry_equiv_pos_as_xyz
'x, y, z'
'-x+1/2, y+1/2, -z+1/2'
'-x, -y, -z'
'x-1/2, -y-1/2, z-1/2'

loop_
_atom_site_label
_atom_site_type_symbol
_atom_site_fract_x
_atom_site_fract_y
_atom_site_fract_z
_atom_site_U_iso_or_equiv
_atom_site_adp_type
_atom_site_occupancy
_atom_site_symmetry_multiplicity
_atom_site_calc_flag
_atom_site_refinement_flags
Br1 Br 0.24902(8) 1.008965(16) 0.36989(7) 0.0856(2) Uani 1 1 d .
Br2 Br -0.06108(8) 0.943585(18) 0.00160(8) 0.0935(3) Uani 1 1 d .
C1 C 0.2421(7) 0.98186(16) -0.1455(7) 0.084(2) Uani 1 1 d .
C2 C 0.3064(9) 0.97988(19) -0.2535(7) 0.087(2) Uani 1 1 d .
C3 C 0.4365(10) 0.9620(2) -0.2252(8) 0.091(3) Uani 1 1 d .
C4 C 0.4959(8) 0.94645(19) -0.0991(9) 0.088(2) Uani 1 1 d .
C5 C 0.4216(8) 0.94917(17) 0.0043(7) 0.0552(17) Uani 1 1 d .
C6 C 0.4803(7) 0.93176(14) 0.1410(7) 0.0598(18) Uani 1 1 d .
C7 C 0.4218(7) 0.88726(17) 0.4077(6) 0.0470(17) Uani 1 1 d .
C8 C 0.4935(8) 0.87218(18) 0.5461(7) 0.0539(17) Uani 1 1 d .
C9 C 0.6220(8) 0.88740(17) 0.6283(7) 0.068(2) Uani 1 1 d .
C10 C 0.6896(8) 0.8736(2) 0.7565(7) 0.083(2) Uani 1 1 d .
C11 C 0.6331(10) 0.8436(2) 0.8077(7) 0.087(2) Uani 1 1 d .
C12 C 0.5068(11) 0.8276(2) 0.7282(9) 0.113(3) Uani 1 1 d .
C13 C 0.4361(8) 0.84168(19) 0.5987(8) 0.092(2) Uani 1 1 d .
C14 C 0.2741(8) 0.87117(19) 0.3278(6) 0.0515(18) Uani 1 1 d .
C15 C 0.1375(8) 0.88650(17) 0.3502(7) 0.0483(17) Uani 1 1 d .
C16 C 0.0028(10) 0.87171(17) 0.2787(7) 0.075(2) Uani 1 1 d .
C17 C -0.1274(8) 0.8870(2) 0.2995(8) 0.075(2) Uani 1 1 d .
C18 C -0.1224(9) 0.9156(2) 0.3900(8) 0.077(2) Uani 1 1 d .
C19 C 0.0129(10) 0.92979(18) 0.4615(7) 0.074(2) Uani 1 1 d .
C20 C 0.1404(7) 0.91499(19) 0.4411(7) 0.0661(19) Uani 1 1 d .
C21 C 0.4018(9) 0.8046(2) 0.1512(8) 0.0617(19) Uani 1 1 d .
C22 C 0.5352(10) 0.7880(2) 0.1265(9) 0.067(2) Uani 1 1 d .
C23 C 0.6706(12) 0.79684(17) 0.2143(8) 0.085(2) Uani 1 1 d .
C24 C 0.7962(11) 0.7829(2) 0.1895(10) 0.097(3) Uani 1 1 d .
C25 C 0.7905(12) 0.7590(3) 0.0800(12) 0.105(3) Uani 1 1 d .
C26 C 0.6573(13) 0.7500(2) -0.0050(10) 0.104(3) Uani 1 1 d .
C27 C 0.5306(9) 0.7643(2) 0.0182(8) 0.082(2) Uani 1 1 d .
C28 C 0.2514(9) 0.7899(2) 0.0678(8) 0.071(2) Uani 1 1 d .
C29 C 0.1726(9) 0.8097(2) -0.0619(9) 0.069(2) Uani 1 1 d .
C30 C 0.0496(10) 0.79397(19) -0.1527(10) 0.080(2) Uani 1 1 d .
C31 C -0.0204(9) 0.8127(3) -0.2743(10) 0.102(3) Uani 1 1 d .
C32 C 0.0278(12) 0.8462(3) -0.3018(10) 0.116(3) Uani 1 1 d .
C33 C 0.1469(12) 0.8627(2) -0.2157(12) 0.121(3) Uani 1 1 d .
C34 C 0.2185(9) 0.8440(3) -0.0951(9) 0.101(3) Uani 1 1 d .
H1 H 0.1528 0.9946 -0.1616 0.101 Uiso 1 1 calc R
H2 H 0.2635 0.9902 -0.3408 0.104 Uiso 1 1 calc R
H3 H 0.4869 0.9602 -0.2946 0.109 Uiso 1 1 calc R
H4 H 0.5858 0.9341 -0.0820 0.105 Uiso 1 1 calc R
H6 H 0.5774 0.9233 0.1639 0.072 Uiso 1 1 calc R
H9 H 0.6636 0.9077 0.5948 0.081 Uiso 1 1 calc R
H10 H 0.7753 0.8847 0.8098 0.099 Uiso 1 1 calc R
H11 H 0.6796 0.8341 0.8955 0.104 Uiso 1 1 calc R
H12 H 0.4681 0.8068 0.7621 0.136 Uiso 1 1 calc R
H13 H 0.3496 0.8307 0.5465 0.110 Uiso 1 1 calc R
H16 H -0.0013 0.8519 0.2176 0.090 Uiso 1 1 calc R
H17 H -0.2183 0.8774 0.2507 0.090 Uiso 1 1 calc R
H18 H -0.2092 0.9256 0.4037 0.092 Uiso 1 1 calc R
H19 H 0.0176 0.9494 0.5237 0.089 Uiso 1 1 calc R
H20 H 0.2309 0.9247 0.4905 0.079 Uiso 1 1 calc R
H23 H 0.6762 0.8124 0.2908 0.102 Uiso 1 1 calc R
H24 H 0.8873 0.7896 0.2476 0.116 Uiso 1 1 calc R
H25 H 0.8767 0.7492 0.0645 0.125 Uiso 1 1 calc R
H26 H 0.6518 0.7339 -0.0799 0.125 Uiso 1 1 calc R
H27 H 0.4398 0.7578 -0.0410 0.098 Uiso 1 1 calc R
H30 H 0.0142 0.7711 -0.1321 0.096 Uiso 1 1 calc R
H31 H -0.1012 0.8020 -0.3371 0.122 Uiso 1 1 calc R
H32 H -0.0223 0.8585 -0.3828 0.140 Uiso 1 1 calc R
H33 H 0.1795 0.8858 -0.2371 0.145 Uiso 1 1 calc R
H34 H 0.3002 0.8550 -0.0345 0.122 Uiso 1 1 calc R
Hg1 Hg 0.16483(3) 0.971382(7) 0.15782(3) 0.07659(11) Uani 1 1 d .
N1 N 0.2943(6) 0.96746(14) -0.0198(5) 0.0616(14) Uani 1 1 d .
N2 N 0.4059(5) 0.92766(12) 0.2290(6) 0.0548(14) Uani 1 1 d .
N3 N 0.4831(5) 0.91405(14) 0.3590(6) 0.0567(14) Uani 1 1 d .
N4 N 0.2668(6) 0.84253(15) 0.2484(5) 0.0669(16) Uani 1 1 d .
N5 N 0.4083(7) 0.83054(15) 0.2398(6) 0.0720(17) Uani 1 1 d .
O1 O 0.2024(6) 0.76116(13) 0.1057(5) 0.1028(19) Uani 1 1 d .

loop_
_atom_site_aniso_label
_atom_site_aniso_U_11
_atom_site_aniso_U_22
_atom_site_aniso_U_33
_atom_site_aniso_U_23
_atom_site_aniso_U_13
_atom_site_aniso_U_12
Hg1 0.0703(2) 0.1044(2) 0.05539(16) -0.0044(2) 0.01684(13) 0.0164(2)
Br1 0.1198(7) 0.0883(5) 0.0570(5) -0.0025(4) 0.0379(5) -0.0093(5)
Br2 0.0853(6) 0.1020(5) 0.0837(6) 0.0017(4) 0.0048(5) -0.0016(5)
N1 0.061(4) 0.083(4) 0.036(3) 0.009(3) 0.005(3) 0.029(3)
C5 0.057(5) 0.059(4) 0.048(5) 0.001(4) 0.011(4) -0.011(4)
N2 0.039(4) 0.068(4) 0.058(4) 0.001(3) 0.012(3) 0.002(3)
C6 0.050(5) 0.059(4) 0.071(6) -0.001(4) 0.017(4) 0.014(4)
N3 0.057(4) 0.050(3) 0.060(4) 0.013(3) 0.008(3) 0.013(3)
C2 0.088(7) 0.119(7) 0.059(5) -0.014(4) 0.030(5) 0.016(5)
C1 0.083(6) 0.119(6) 0.050(5) 0.019(4) 0.019(5) 0.058(5)
C4 0.067(6) 0.132(6) 0.082(6) 0.009(5) 0.050(6) 0.018(5)
N5 0.072(5) 0.068(4) 0.072(4) -0.022(3) 0.011(4) 0.004(4)
N4 0.058(5) 0.072(4) 0.070(4) -0.007(3) 0.016(3) 0.009(4)
C9 0.066(6) 0.089(5) 0.043(5) 0.005(4) 0.006(4) -0.007(4)
C8 0.054(5) 0.053(5) 0.054(5) 0.010(4) 0.011(4) 0.009(4)
C22 0.065(7) 0.057(6) 0.077(6) 0.005(4) 0.014(6) 0.005(5)
C18 0.066(7) 0.072(6) 0.105(7) 0.019(5) 0.045(6) 0.009(5)
C17 0.045(6) 0.066(5) 0.108(7) 0.011(5) 0.008(5) 0.003(4)
C7 0.052(5) 0.042(4) 0.048(5) 0.004(4) 0.015(4) 0.004(4)
C16 0.069(6) 0.062(5) 0.087(6) -0.008(4) 0.005(5) -0.002(5)
C15 0.047(6) 0.046(4) 0.048(4) -0.007(3) 0.007(4) -0.011(4)
C21 0.065(6) 0.057(5) 0.063(5) 0.002(4) 0.016(5) 0.003(5)
C19 0.064(6) 0.086(5) 0.077(5) -0.010(4) 0.027(5) -0.010(5)
C10 0.084(7) 0.099(6) 0.055(6) 0.013(5) 0.000(5) -0.013(5)
C20 0.044(5) 0.092(6) 0.066(5) 0.006(4) 0.020(4) -0.003(4)
C14 0.052(6) 0.051(5) 0.048(4) -0.001(3) 0.006(4) 0.000(4)
O1 0.119(5) 0.077(3) 0.112(4) 0.015(3) 0.029(3) -0.011(3)
C29 0.063(6) 0.071(6) 0.072(6) -0.011(5) 0.016(5) 0.009(5)
C25 0.101(10) 0.085(7) 0.137(10) 0.049(7) 0.047(8) 0.042(7)
C3 0.099(7) 0.133(8) 0.060(6) -0.018(5) 0.054(6) -0.035(6)
C27 0.085(7) 0.085(6) 0.079(6) 0.005(5) 0.026(5) 0.024(5)
C30 0.074(7) 0.078(6) 0.086(7) -0.011(6) 0.016(5) 0.005(5)
C23 0.078(7) 0.068(5) 0.113(8) 0.006(4) 0.031(7) 0.011(6)
C13 0.082(7) 0.080(6) 0.096(7) 0.021(5) -0.006(5) -0.022(5)
C11 0.087(7) 0.104(7) 0.054(5) 0.011(5) -0.009(5) 0.012(5)
C31 0.104(8) 0.112(8) 0.076(7) -0.022(6) -0.002(6) 0.013(7)
C24 0.082(8) 0.084(7) 0.122(9) 0.003(6) 0.021(7) -0.011(6)
C12 0.128(9) 0.090(6) 0.098(7) 0.049(6) -0.014(6) -0.009(6)
C34 0.101(7) 0.091(7) 0.102(8) 0.017(6) 0.007(6) -0.013(6)
C32 0.126(10) 0.119(9) 0.093(8) 0.023(7) 0.009(7) 0.018(7)
C26 0.115(9) 0.102(7) 0.110(8) 0.025(6) 0.053(8) 0.044(7)
C33 0.122(10) 0.119(8) 0.108(8) 0.041(7) 0.008(7) -0.011(7)
C28 0.085(7) 0.062(6) 0.070(6) -0.013(5) 0.027(5) 0.012(5)

loop_
_atom_type_symbol
_atom_type_description
_atom_type_scat_dispersion_real
_atom_type_scat_dispersion_imag
_atom_type_scat_source
C C 0.0033 0.0016 'International Tables Vol C Tables 4.2.6.8 and 6.1.1.4'
H H 0.0000 0.0000 'International Tables Vol C Tables 4.2.6.8 and 6.1.1.4'
N N 0.0061 0.0033 'International Tables Vol C Tables 4.2.6.8 and 6.1.1.4'
Br Br -0.2901 2.4595 'International Tables Vol C Tables 4.2.6.8 and 6.1.1.4'
Hg Hg -2.3894 9.2266 'International Tables Vol C Tables 4.2.6.8 and 6.1.1.4'
O O 0.0106 0.0060 'International Tables Vol C Tables 4.2.6.8 and 6.1.1.4'

loop_
_geom_angle_atom_site_label_1
_geom_angle_atom_site_label_2
_geom_angle_atom_site_label_3
_geom_angle
N1 Hg1 Br1 123.43(12)
N1 Hg1 Br2 91.88(12)
Br1 Hg1 Br2 142.07(3)
N1 Hg1 N2 66.75(18)
Br1 Hg1 N2 92.07(11)
Br2 Hg1 N2 116.71(10)
C1 N1 C5 117.5(5)
C1 N1 Hg1 122.4(5)
C5 N1 Hg1 120.1(4)
N1 C5 C4 120.2(6)
N1 C5 C6 119.0(6)
C4 C5 C6 120.8(7)
C6 N2 N3 115.6(5)
C6 N2 Hg1 109.2(4)
N3 N2 Hg1 130.4(4)
N2 C6 C5 123.1(6)
N2 C6 H6 118.4
C5 C6 H6 118.4
C7 N3 N2 115.9(5)
C3 C2 C1 115.2(7)
C3 C2 H2 122.4
C1 C2 H2 122.4
N1 C1 C2 126.1(6)
N1 C1 H1 117.0
C2 C1 H1 117.0
C3 C4 C5 119.3(7)
C3 C4 H4 120.4
C5 C4 H4 120.4
C21 N5 N4 112.7(6)
C14 N4 N5 112.2(6)
C10 C9 C8 122.0(7)
C10 C9 H9 119.0
C8 C9 H9 119.0
C9 C8 C13 117.3(6)
C9 C8 C7 121.5(6)
C13 C8 C7 121.1(7)
C27 C22 C23 118.5(8)
C27 C22 C21 122.2(9)
C23 C22 C21 119.3(8)
C17 C18 C19 119.2(7)
C17 C18 H18 120.4
C19 C18 H18 120.4
C18 C17 C16 120.8(7)
C18 C17 H17 119.6
C16 C17 H17 119.6
N3 C7 C8 119.3(6)
N3 C7 C14 122.0(5)
C8 C7 C14 118.7(6)
C15 C16 C17 119.3(7)
C15 C16 H16 120.4
C17 C16 H16 120.4
C20 C15 C16 119.2(7)
C20 C15 C14 121.1(7)
C16 C15 C14 119.8(7)
N5 C21 C22 121.6(8)
N5 C21 C28 119.9(7)
C22 C21 C28 118.5(7)
C20 C19 C18 120.1(7)
C20 C19 H19 119.9
C18 C19 H19 119.9
C11 C10 C9 120.5(7)
C11 C10 H10 119.8
C9 C10 H10 119.8
C15 C20 C19 121.5(7)
C15 C20 H20 119.3
C19 C20 H20 119.3
N4 C14 C15 118.9(7)
N4 C14 C7 121.3(6)
C15 C14 C7 119.5(6)
C34 C29 C30 118.1(7)
C34 C29 C28 121.3(9)
C30 C29 C28 120.6(9)
C26 C25 C24 118.8(10)
C26 C25 H25 120.6
C24 C25 H25 120.6
C2 C3 C4 121.8(7)
C2 C3 H3 119.1
C4 C3 H3 119.1
C22 C27 C26 121.1(9)
C22 C27 H27 119.5
C26 C27 H27 119.5
C29 C30 C31 119.4(8)
C29 C30 H30 120.3
C31 C30 H30 120.3
C24 C23 C22 120.1(8)
C24 C23 H23 120.0
C22 C23 H23 120.0
C12 C13 C8 120.1(7)
C12 C13 H13 119.9
C8 C13 H13 119.9
C10 C11 C12 119.0(7)
C10 C11 H11 120.5
C12 C11 H11 120.5
C32 C31 C30 120.3(9)
C32 C31 H31 119.8
C30 C31 H31 119.8
C23 C24 C25 121.0(9)
C23 C24 H24 119.5
C25 C24 H24 119.5
C11 C12 C13 121.0(7)
C11 C12 H12 119.5
C13 C12 H12 119.5
C29 C34 C33 122.0(8)
C29 C34 H34 119.0
C33 C34 H34 119.0
C31 C32 C33 122.3(10)
C31 C32 H32 118.9
C33 C32 H32 118.9
C25 C26 C27 120.5(10)
C25 C26 H26 119.8
C27 C26 H26 119.8
C32 C33 C34 117.9(9)
C32 C33 H33 121.1
C34 C33 H33 121.1
O1 C28 C29 121.6(8)
O1 C28 C21 119.4(7)
C29 C28 C21 118.9(7)

loop_
_geom_bond_atom_site_label_1
_geom_bond_atom_site_label_2
_geom_bond_distance
Hg1 N1 2.382(4)
Hg1 Br1 2.4479(7)
Hg1 Br2 2.4859(8)
Hg1 N2 2.694(5)
N1 C1 1.318(6)
N1 C5 1.329(6)
C5 C4 1.382(7)
C5 C6 1.462(7)
N2 C6 1.257(6)
N2 N3 1.390(6)
C6 H6 0.9300
N3 C7 1.278(6)
C2 C3 1.344(8)
C2 C1 1.357(7)
C2 H2 0.9300
C1 H1 0.9300
C4 C3 1.348(8)
C4 H4 0.9300
N5 C21 1.271(7)
N5 N4 1.418(6)
N4 C14 1.287(6)
C9 C10 1.356(7)
C9 C8 1.381(7)
C9 H9 0.9300
C8 C13 1.382(7)
C8 C7 1.464(7)
C22 C27 1.362(8)
C22 C23 1.377(9)
C22 C21 1.462(9)
C18 C17 1.358(7)
C18 C19 1.381(7)
C18 H18 0.9300
C17 C16 1.401(8)
C17 H17 0.9300
C7 C14 1.520(7)
C16 C15 1.385(7)
C16 H16 0.9300
C15 C20 1.359(7)
C15 C14 1.462(7)
C21 C28 1.531(9)
C19 C20 1.370(7)
C19 H19 0.9300
C10 C11 1.356(8)
C10 H10 0.9300
C20 H20 0.9300
O1 C28 1.230(7)
C29 C34 1.376(8)
C29 C30 1.385(8)
C29 C28 1.485(9)
C25 C26 1.352(9)
C25 C24 1.372(9)
C25 H25 0.9300
C3 H3 0.9300
C27 C26 1.367(9)
C27 H27 0.9300
C30 C31 1.387(8)
C30 H30 0.9300
C23 C24 1.359(9)
C23 H23 0.9300
C13 C12 1.378(8)
C13 H13 0.9300
C11 C12 1.368(8)
C11 H11 0.9300
C31 C32 1.338(9)
C31 H31 0.9300
C24 H24 0.9300
C12 H12 0.9300
C34 C33 1.381(9)
C34 H34 0.9300
C32 C33 1.354(9)
C32 H32 0.9300
C26 H26 0.9300
C33 H33 0.9300
